data_1556566
loop_
_publ_author_name
'Gao, Tai-Bao'
'Zhang, Jing-JIng'
'Wen, Jing'
'Yang, Xue-Xiao'
'Ma, Haibo'
'Cao, Deng-Ke'
'Jiang, Dechen'

_publ_section_title
;
 Single-molecule MicroRNA Electrochemiluminescence Detection Using
 Cyclometalated Dinuclear Ir(III) Complex with Synergistic Effect.
;
_journal_name_full 'Analytical chemistry'
_journal_paper_doi 10.1021/acs.analchem.9b04431
_journal_year 2019
_chemical_formula_moiety 'C38 H21 F4 Ir N8, H2 O'
_chemical_formula_sum 'C38 H23 F4 Ir N8 O'
_chemical_formula_weight 875.84
_space_group_crystal_system monoclinic
_space_group_IT_number 14
_space_group_name_Hall '-P 2ybc'
_space_group_name_H-M_alt 'P 1 21/c 1'
_atom_sites_solution_hydrogens mixed
_audit_creation_method SHELXL-2014/6
_cell_angle_alpha 90
_cell_angle_beta 96.413(7)
_cell_angle_gamma 90
_cell_formula_units_Z 4
_cell_length_a 10.273(2)
_cell_length_b 10.772(2)
_cell_length_c 29.566(6)
_cell_measurement_reflns_used 4854
_cell_measurement_temperature 296(2)
_cell_measurement_theta_max 24.717
_cell_measurement_theta_min 2.3
_cell_volume 3251.3(11)
_computing_cell_refinement SMART
_computing_data_collection 'SMART (Bruker, 2000)'
_computing_data_reduction 'SAINT (Bruker, 2000)'
_computing_molecular_graphics SHELXTL
_computing_publication_material SHELXTL
_computing_structure_refinement 'SHELXL-2014/6 (Sheldrick, 2014)'
_computing_structure_solution 'SHELXTL (Bruker, 2000)'
_diffrn_ambient_temperature 296(2)
_diffrn_measured_fraction_theta_full 0.976
_diffrn_measured_fraction_theta_max 0.999
_diffrn_measurement_device_type 'Bruker Smart Aepex CCD area detector'
_diffrn_measurement_method 'phi and omega scans'
_diffrn_radiation_type MoK\a
_diffrn_radiation_wavelength 0.71073
_diffrn_reflns_av_R_equivalents 0.0901
_diffrn_reflns_av_unetI/netI 0.0853
_diffrn_reflns_Laue_measured_fraction_full 0.976
_diffrn_reflns_Laue_measured_fraction_max 0.999
_diffrn_reflns_limit_h_max 9
_diffrn_reflns_limit_h_min -12
_diffrn_reflns_limit_k_max 12
_diffrn_reflns_limit_k_min -12
_diffrn_reflns_limit_l_max 35
_diffrn_reflns_limit_l_min -35
_diffrn_reflns_number 21906
_diffrn_reflns_point_group_measured_fraction_full 0.976
_diffrn_reflns_point_group_measured_fraction_max 0.999
_diffrn_reflns_theta_full 25.242
_diffrn_reflns_theta_max 24.999
_diffrn_reflns_theta_min 2.014
_exptl_absorpt_coefficient_mu 4.176
_exptl_absorpt_correction_T_max 0.659
_exptl_absorpt_correction_T_min 0.582
_exptl_absorpt_correction_type multi-scan
_exptl_absorpt_process_details 'SADABS; Bruker, 2000'
_exptl_crystal_colour yellow
_exptl_crystal_density_diffrn 1.789
_exptl_crystal_density_method 'not measured'
_exptl_crystal_description blocky
_exptl_crystal_F_000 1712
_exptl_crystal_size_max 0.20
_exptl_crystal_size_mid 0.11
_exptl_crystal_size_min 0.10
_refine_diff_density_max 0.995
_refine_diff_density_min -1.621
_refine_diff_density_rms 0.188
_refine_ls_extinction_method none
_refine_ls_goodness_of_fit_ref 1.013
_refine_ls_hydrogen_treatment constr
_refine_ls_matrix_type full
_refine_ls_number_parameters 469
_refine_ls_number_reflns 5738
_refine_ls_number_restraints 1
_refine_ls_restrained_S_all 1.013
_refine_ls_R_factor_all 0.0964
_refine_ls_R_factor_gt 0.0599
_refine_ls_shift/su_max 0.001
_refine_ls_shift/su_mean 0.000
_refine_ls_structure_factor_coef Fsqd
_refine_ls_weighting_details 'w=1/[\s^2^(Fo^2^)+(0.0900P)^2^] where P=(Fo^2^+2Fc^2^)/3'
_refine_ls_weighting_scheme calc
_refine_ls_wR_factor_gt 0.1314
_refine_ls_wR_factor_ref 0.1457
_reflns_Friedel_coverage 0.000
_reflns_number_gt 4231
_reflns_number_total 5738
_reflns_threshold_expression 'I > 2\s(I)'
_cod_data_source_file ac9b04431_si_002.cif
_cod_data_source_block 1
_cod_original_cell_volume 3251.4(11)
_cod_original_sg_symbol_H-M 'P 21/c'
_cod_database_code 1556566
_shelx_space_group_comment
;
The symmetry employed for this shelxl refinement is uniquely defined
by the following loop, which should always be used as a source of
symmetry information in preference to the above space-group names.
They are only intended as comments.
;
_shelxl_version_number 2014/6

loop_
_space_group_symop_operation_xyz
'x, y, z'
'-x, y+1/2, -z+1/2'
'-x, -y, -z'
'x, -y-1/2, z-1/2'

loop_
_atom_site_label
_atom_site_type_symbol
_atom_site_fract_x
_atom_site_fract_y
_atom_site_fract_z
_atom_site_U_iso_or_equiv
_atom_site_adp_type
_atom_site_occupancy
_atom_site_site_symmetry_order
_atom_site_calc_flag
_atom_site_refinement_flags_posn
_atom_site_refinement_flags_adp
Ir1 Ir 0.74061(4) 0.90139(3) 0.14140(2) 0.01858(15) Uani 1 1 d . .
F1 F 1.0776(8) 1.2845(6) 0.1732(3) 0.064(2) Uani 1 1 d . .
F2 F 1.2329(7) 0.8868(7) 0.2132(3) 0.058(2) Uani 1 1 d . .
F3 F 0.6839(7) 0.9297(6) 0.32065(19) 0.0419(17) Uani 1 1 d . .
F4 F 0.4665(8) 1.2222(6) 0.2243(2) 0.059(2) Uani 1 1 d . .
N1 N 0.8456(9) 0.7556(7) 0.1699(3) 0.025(2) Uani 1 1 d . .
N2 N 0.6384(8) 1.0515(7) 0.1151(3) 0.0210(19) Uani 1 1 d . .
N3 N 0.5658(8) 0.8014(7) 0.1209(2) 0.0222(18) Uani 1 1 d . .
N4 N 0.4496(8) 0.6843(7) 0.0697(3) 0.027(2) Uani 1 1 d D .
H4A H 0.4277 0.6390 0.0462 0.032 Uiso 1 1 calc R U
N5 N 0.7788(8) 0.8217(7) 0.0746(3) 0.0200(18) Uani 1 1 d . .
N6 N 0.7043(7) 0.6718(7) 0.0224(2) 0.0197(18) Uani 1 1 d . .
N7 N 1.1197(8) 0.6589(8) -0.0445(3) 0.027(2) Uani 1 1 d . .
N8 N 1.2035(9) 0.8506(8) 0.0101(3) 0.030(2) Uani 1 1 d . .
C1 C 0.9102(10) 0.9878(9) 0.1620(3) 0.025(2) Uani 1 1 d . .
C2 C 0.9331(12) 1.1167(10) 0.1603(4) 0.039(3) Uani 1 1 d . .
H2A H 0.8667 1.1716 0.1496 0.047 Uiso 1 1 calc R U
C3 C 1.0566(14) 1.1581(10) 0.1749(4) 0.045(3) Uani 1 1 d . .
C4 C 1.1564(13) 1.0854(12) 0.1913(4) 0.052(4) Uani 1 1 d . .
H4B H 1.2388 1.1186 0.2003 0.062 Uiso 1 1 calc R U
C5 C 1.1341(11) 0.9640(11) 0.1945(4) 0.035(3) Uani 1 1 d . .
C6 C 1.0109(9) 0.9079(9) 0.1817(3) 0.026(2) Uani 1 1 d . .
C7 C 0.9737(10) 0.7793(9) 0.1855(3) 0.026(2) Uani 1 1 d . .
C8 C 1.0538(12) 0.6800(11) 0.2044(4) 0.041(3) Uani 1 1 d . .
H8B H 1.1411 0.6938 0.2153 0.049 Uiso 1 1 calc R U
C9 C 1.0003(13) 0.5642(10) 0.2062(4) 0.042(3) Uani 1 1 d . .
H9A H 1.0525 0.4996 0.2187 0.051 Uiso 1 1 calc R U
C10 C 0.8750(14) 0.5407(10) 0.1906(3) 0.041(3) Uani 1 1 d . .
H10A H 0.8412 0.4607 0.1913 0.050 Uiso 1 1 calc R U
C11 C 0.7962(11) 0.6405(9) 0.1731(3) 0.028(2) Uani 1 1 d . .
H11A H 0.7081 0.6266 0.1635 0.033 Uiso 1 1 calc R U
C12 C 0.6760(10) 0.9660(8) 0.1977(3) 0.024(2) Uani 1 1 d . .
C13 C 0.7051(10) 0.9184(8) 0.2420(3) 0.025(2) Uani 1 1 d . .
H13A H 0.7580 0.8486 0.2470 0.029 Uiso 1 1 calc R U
C14 C 0.6545(11) 0.9764(10) 0.2777(3) 0.032(3) Uani 1 1 d . .
C15 C 0.5722(11) 1.0751(9) 0.2730(4) 0.034(3) Uani 1 1 d . .
H15A H 0.5357 1.1092 0.2976 0.041 Uiso 1 1 calc R U
C16 C 0.5460(11) 1.1217(9) 0.2297(4) 0.033(3) Uani 1 1 d . .
C17 C 0.5938(11) 1.0713(9) 0.1912(4) 0.030(3) Uani 1 1 d . .
C18 C 0.5687(11) 1.1172(8) 0.1449(3) 0.028(3) Uani 1 1 d . .
C19 C 0.4868(12) 1.2120(10) 0.1277(4) 0.044(3) Uani 1 1 d . .
H19A H 0.4380 1.2553 0.1472 0.053 Uiso 1 1 calc R U
C20 C 0.4761(12) 1.2434(11) 0.0822(4) 0.043(3) Uani 1 1 d . .
H20A H 0.4228 1.3089 0.0711 0.052 Uiso 1 1 calc R U
C21 C 0.5453(11) 1.1766(10) 0.0539(4) 0.039(3) Uani 1 1 d . .
H21A H 0.5387 1.1947 0.0229 0.047 Uiso 1 1 calc R U
C22 C 0.6245(11) 1.0828(9) 0.0716(3) 0.031(3) Uani 1 1 d . .
H22A H 0.6714 1.0382 0.0519 0.037 Uiso 1 1 calc R U
C23 C 0.4443(10) 0.7872(9) 0.1337(3) 0.027(2) Uani 1 1 d . .
H23A H 0.4157 0.8218 0.1596 0.033 Uiso 1 1 calc R U
C24 C 0.3709(10) 0.7164(9) 0.1036(3) 0.030(3) Uani 1 1 d . .
H24A H 0.2843 0.6930 0.1049 0.036 Uiso 1 1 calc R U
C25 C 0.5673(8) 0.7388(8) 0.0816(3) 0.015(2) Uani 1 1 d D .
C26 C 0.6824(10) 0.7418(8) 0.0578(3) 0.023(2) Uani 1 1 d . .
C27 C 0.8738(9) 0.8004(9) 0.0457(3) 0.020(2) Uani 1 1 d . .
C28 C 0.8291(10) 0.7090(8) 0.0147(3) 0.021(2) Uani 1 1 d . .
C29 C 1.0742(11) 0.5710(9) -0.0746(3) 0.029(3) Uani 1 1 d . .
H29A H 1.1319 0.5383 -0.0936 0.035 Uiso 1 1 calc R U
C30 C 0.9468(11) 0.5259(10) -0.0791(3) 0.032(3) Uani 1 1 d . .
H30A H 0.9190 0.4675 -0.1013 0.039 Uiso 1 1 calc R U
C31 C 0.8640(11) 0.5694(8) -0.0501(3) 0.027(2) Uani 1 1 d . .
H31A H 0.7792 0.5385 -0.0515 0.033 Uiso 1 1 calc R U
C32 C 0.9062(9) 0.6608(8) -0.0182(3) 0.017(2) Uani 1 1 d . .
C33 C 1.0372(10) 0.7057(9) -0.0173(3) 0.022(2) Uani 1 1 d . .
C34 C 1.0796(9) 0.8055(9) 0.0132(3) 0.022(2) Uani 1 1 d . .
C35 C 0.9996(10) 0.8578(9) 0.0446(3) 0.024(2) Uani 1 1 d . .
C36 C 1.0427(10) 0.9653(9) 0.0678(3) 0.027(2) Uani 1 1 d . .
H36A H 0.9883 1.0058 0.0861 0.033 Uiso 1 1 calc R U
C37 C 1.1665(10) 1.0125(10) 0.0636(3) 0.030(3) Uani 1 1 d . .
H37A H 1.1962 1.0842 0.0789 0.036 Uiso 1 1 calc R U
C38 C 1.2447(11) 0.9494(10) 0.0359(3) 0.033(3) Uani 1 1 d . .
H38A H 1.3302 0.9767 0.0351 0.040 Uiso 1 1 calc R U
O1W O 0.3742(7) 0.5766(5) 0.9902(2) 0.0296(17) Uani 1 1 d . .
H1WB H 0.3405 0.5062 0.9948 0.036 Uiso 1 1 d R U
H1WC H 0.3175 0.6222 0.9751 0.036 Uiso 1 1 d R U

loop_
_atom_site_aniso_label
_atom_site_aniso_U_11
_atom_site_aniso_U_22
_atom_site_aniso_U_33
_atom_site_aniso_U_23
_atom_site_aniso_U_13
_atom_site_aniso_U_12
Ir1 0.0195(2) 0.0195(2) 0.0171(2) -0.00058(17) 0.00338(15) 0.00146(19)
F1 0.071(6) 0.048(4) 0.072(5) -0.012(4) 0.007(5) -0.032(4)
F2 0.034(4) 0.081(5) 0.059(5) -0.005(4) -0.002(4) 0.000(4)
F3 0.053(5) 0.052(4) 0.022(3) -0.004(3) 0.008(3) 0.004(3)
F4 0.072(6) 0.054(4) 0.053(4) -0.011(4) 0.013(4) 0.032(4)
N1 0.029(5) 0.024(4) 0.024(5) -0.001(4) 0.006(4) 0.000(4)
N2 0.022(5) 0.022(4) 0.021(4) -0.004(3) 0.007(4) -0.005(4)
N3 0.027(5) 0.022(4) 0.017(4) -0.001(3) 0.000(4) -0.003(4)
N4 0.022(5) 0.031(5) 0.028(5) -0.005(4) 0.005(4) -0.006(4)
N5 0.015(4) 0.023(4) 0.022(4) 0.001(4) 0.005(4) -0.004(4)
N6 0.015(4) 0.024(4) 0.019(4) 0.002(3) 0.000(4) 0.003(4)
N7 0.022(5) 0.036(5) 0.024(5) -0.005(4) 0.013(4) 0.006(4)
N8 0.026(5) 0.040(5) 0.023(5) -0.003(4) 0.000(4) -0.010(4)
C1 0.036(7) 0.023(5) 0.014(5) -0.010(4) 0.003(5) -0.009(5)
C2 0.037(7) 0.050(8) 0.032(6) -0.006(5) 0.005(6) -0.012(6)
C3 0.058(9) 0.025(6) 0.048(8) 0.001(5) -0.007(7) -0.011(6)
C4 0.038(8) 0.071(10) 0.046(8) 0.001(7) 0.002(7) -0.032(7)
C5 0.026(6) 0.058(8) 0.020(6) -0.009(5) -0.004(5) -0.002(6)
C6 0.013(5) 0.041(6) 0.024(5) -0.002(5) 0.000(4) 0.000(5)
C7 0.025(6) 0.036(6) 0.017(5) -0.004(4) 0.001(5) 0.002(5)
C8 0.033(7) 0.053(8) 0.036(7) -0.003(6) 0.000(6) 0.025(6)
C9 0.057(9) 0.032(6) 0.035(7) 0.013(5) -0.004(7) 0.024(6)
C10 0.074(10) 0.027(6) 0.022(6) 0.005(5) 0.000(7) 0.016(6)
C11 0.035(7) 0.037(6) 0.010(5) 0.006(4) -0.002(5) 0.008(5)
C12 0.028(6) 0.020(5) 0.024(5) -0.003(4) 0.000(5) -0.006(5)
C13 0.026(6) 0.030(6) 0.017(5) -0.006(4) 0.002(5) -0.003(5)
C14 0.038(7) 0.044(7) 0.014(5) -0.007(5) 0.005(5) -0.018(6)
C15 0.031(7) 0.042(7) 0.030(6) -0.013(5) 0.014(5) 0.009(5)
C16 0.028(6) 0.029(6) 0.041(7) 0.005(5) -0.007(6) 0.010(5)
C17 0.026(6) 0.035(6) 0.033(6) -0.001(5) 0.017(5) 0.006(5)
C18 0.039(7) 0.018(5) 0.027(6) -0.004(4) 0.000(5) 0.001(5)
C19 0.050(8) 0.034(6) 0.050(8) -0.001(6) 0.005(7) 0.022(6)
C20 0.046(8) 0.050(7) 0.033(7) 0.008(6) 0.001(6) 0.022(6)
C21 0.040(7) 0.028(6) 0.049(7) 0.012(5) 0.005(6) -0.001(5)
C22 0.033(6) 0.036(6) 0.026(6) 0.008(5) 0.013(5) -0.001(5)
C23 0.022(6) 0.034(6) 0.027(6) -0.004(5) 0.007(5) -0.014(5)
C24 0.015(6) 0.044(6) 0.033(6) 0.007(5) 0.014(5) -0.006(5)
C25 0.010(5) 0.018(4) 0.016(5) 0.003(4) -0.004(4) 0.004(4)
C26 0.022(6) 0.024(5) 0.025(5) 0.003(4) 0.014(5) 0.007(4)
C27 0.020(6) 0.026(5) 0.015(5) 0.003(4) 0.004(4) -0.006(5)
C28 0.024(6) 0.016(5) 0.022(5) -0.003(4) 0.005(5) 0.006(4)
C29 0.033(7) 0.027(6) 0.027(6) -0.009(4) 0.005(5) 0.006(5)
C30 0.035(7) 0.044(7) 0.019(5) -0.014(5) 0.008(5) -0.007(6)
C31 0.031(6) 0.025(5) 0.028(6) -0.007(4) 0.010(5) 0.000(5)
C32 0.015(5) 0.018(5) 0.018(5) -0.001(4) -0.002(4) 0.005(4)
C33 0.025(6) 0.025(5) 0.016(5) 0.002(4) -0.002(4) 0.002(5)
C34 0.017(5) 0.027(5) 0.024(5) 0.007(4) 0.013(5) 0.002(4)
C35 0.025(6) 0.024(5) 0.023(5) 0.007(4) 0.006(5) 0.012(5)
C36 0.023(6) 0.028(5) 0.029(6) -0.006(5) -0.005(5) 0.007(5)
C37 0.029(6) 0.039(6) 0.023(5) -0.004(5) 0.008(5) -0.015(5)
C38 0.024(6) 0.048(6) 0.027(6) 0.014(5) 0.005(5) -0.010(5)
O1W 0.030(4) 0.016(3) 0.042(4) -0.007(3) 0.002(4) -0.006(3)

loop_
_atom_type_symbol
_atom_type_description
_atom_type_scat_dispersion_real
_atom_type_scat_dispersion_imag
_atom_type_scat_source
C C 0.0033 0.0016 'International Tables Vol C Tables 4.2.6.8 and 6.1.1.4'
H H 0.0000 0.0000 'International Tables Vol C Tables 4.2.6.8 and 6.1.1.4'
N N 0.0061 0.0033 'International Tables Vol C Tables 4.2.6.8 and 6.1.1.4'
O O 0.0106 0.0060 'International Tables Vol C Tables 4.2.6.8 and 6.1.1.4'
F F 0.0171 0.0103 'International Tables Vol C Tables 4.2.6.8 and 6.1.1.4'
Ir Ir -1.4442 7.9887 'International Tables Vol C Tables 4.2.6.8 and 6.1.1.4'

loop_
_geom_angle_atom_site_label_1
_geom_angle_atom_site_label_2
_geom_angle_atom_site_label_3
_geom_angle
C12 Ir1 C1 86.8(4)
C12 Ir1 N2 80.5(3)
C1 Ir1 N2 98.1(4)
C12 Ir1 N1 97.7(4)
C1 Ir1 N1 80.3(4)
N2 Ir1 N1 177.6(3)
C12 Ir1 N3 93.7(3)
C1 Ir1 N3 177.1(4)
N2 Ir1 N3 84.9(3)
N1 Ir1 N3 96.8(3)
C12 Ir1 N5 170.6(4)
C1 Ir1 N5 102.4(3)
N2 Ir1 N5 95.9(3)
N1 Ir1 N5 86.2(3)
N3 Ir1 N5 77.2(3)
C11 N1 C7 120.3(9)
C11 N1 Ir1 123.6(7)
C7 N1 Ir1 116.1(7)
C22 N2 C18 118.6(9)
C22 N2 Ir1 124.7(7)
C18 N2 Ir1 116.4(6)
C25 N3 C23 106.5(8)
C25 N3 Ir1 114.1(6)
C23 N3 Ir1 139.1(6)
C25 N4 C24 106.1(8)
C25 N4 H4A 126.9
C24 N4 H4A 126.9
C26 N5 C27 101.8(7)
C26 N5 Ir1 111.9(5)
C27 N5 Ir1 144.6(6)
C26 N6 C28 101.9(8)
C33 N7 C29 117.9(9)
C38 N8 C34 118.4(8)
C2 C1 C6 119.6(10)
C2 C1 Ir1 126.0(9)
C6 C1 Ir1 114.3(7)
C3 C2 C1 117.5(11)
C3 C2 H2A 121.2
C1 C2 H2A 121.2
C4 C3 C2 124.7(11)
C4 C3 F1 118.3(12)
C2 C3 F1 117.0(12)
C5 C4 C3 118.0(12)
C5 C4 H4B 121.0
C3 C4 H4B 121.0
C4 C5 F2 119.7(11)
C4 C5 C6 123.7(12)
F2 C5 C6 116.5(10)
C5 C6 C1 116.1(10)
C5 C6 C7 128.6(10)
C1 C6 C7 115.2(9)
N1 C7 C8 118.9(10)
N1 C7 C6 113.9(9)
C8 C7 C6 127.2(10)
C9 C8 C7 118.9(11)
C9 C8 H8B 120.5
C7 C8 H8B 120.5
C10 C9 C8 122.3(11)
C10 C9 H9A 118.9
C8 C9 H9A 118.9
C9 C10 C11 118.1(11)
C9 C10 H10A 120.9
C11 C10 H10A 120.9
N1 C11 C10 121.5(11)
N1 C11 H11A 119.2
C10 C11 H11A 119.2
C13 C12 C17 118.8(9)
C13 C12 Ir1 126.6(7)
C17 C12 Ir1 114.7(7)
C14 C13 C12 119.3(9)
C14 C13 H13A 120.3
C12 C13 H13A 120.3
C15 C14 F3 117.1(9)
C15 C14 C13 124.0(10)
F3 C14 C13 118.8(10)
C14 C15 C16 116.0(9)
C14 C15 H15A 122.0
C16 C15 H15A 122.0
F4 C16 C15 117.0(10)
F4 C16 C17 118.4(10)
C15 C16 C17 124.5(9)
C16 C17 C12 117.3(10)
C16 C17 C18 126.5(9)
C12 C17 C18 116.2(9)
C19 C18 N2 118.8(9)
C19 C18 C17 129.3(10)
N2 C18 C17 111.9(9)
C18 C19 C20 121.1(11)
C18 C19 H19A 119.4
C20 C19 H19A 119.4
C21 C20 C19 118.7(11)
C21 C20 H20A 120.7
C19 C20 H20A 120.7
C20 C21 C22 118.9(11)
C20 C21 H21A 120.5
C22 C21 H21A 120.5
N2 C22 C21 123.9(10)
N2 C22 H22A 118.0
C21 C22 H22A 118.0
C24 C23 N3 110.4(8)
C24 C23 H23A 124.8
N3 C23 H23A 124.8
C23 C24 N4 106.8(8)
C23 C24 H24A 126.6
N4 C24 H24A 126.6
N4 C25 N3 110.2(8)
N4 C25 C26 129.8(8)
N3 C25 C26 120.0(8)
N6 C26 N5 117.7(8)
N6 C26 C25 126.3(9)
N5 C26 C25 116.0(8)
C28 C27 N5 108.7(8)
C28 C27 C35 121.4(8)
N5 C27 C35 129.9(8)
C27 C28 N6 109.9(7)
C27 C28 C32 122.9(9)
N6 C28 C32 127.1(9)
N7 C29 C30 124.2(9)
N7 C29 H29A 117.9
C30 C29 H29A 117.9
C31 C30 C29 118.0(10)
C31 C30 H30A 121.0
C29 C30 H30A 121.0
C30 C31 C32 120.0(10)
C30 C31 H31A 120.0
C32 C31 H31A 120.0
C31 C32 C33 118.2(8)
C31 C32 C28 124.4(9)
C33 C32 C28 117.4(8)
N7 C33 C32 121.5(9)
N7 C33 C34 119.5(9)
C32 C33 C34 119.0(8)
N8 C34 C35 120.6(9)
N8 C34 C33 116.2(8)
C35 C34 C33 123.2(9)
C36 C35 C34 118.3(9)
C36 C35 C27 125.7(9)
C34 C35 C27 115.6(9)
C37 C36 C35 120.3(9)
C37 C36 H36A 119.8
C35 C36 H36A 119.8
C36 C37 C38 118.0(10)
C36 C37 H37A 121.0
C38 C37 H37A 121.0
N8 C38 C37 123.6(10)
N8 C38 H38A 118.2
C37 C38 H38A 118.2
H1WB O1W H1WC 109.5

loop_
_geom_bond_atom_site_label_1
_geom_bond_atom_site_label_2
_geom_bond_distance
Ir1 C12 1.986(9)
Ir1 C1 2.008(10)
Ir1 N2 2.034(8)
Ir1 N1 2.034(8)
Ir1 N3 2.123(8)
Ir1 N5 2.229(7)
F1 C3 1.380(12)
F2 C5 1.378(13)
F3 C14 1.367(11)
F4 C16 1.355(11)
N1 C11 1.347(12)
N1 C7 1.369(13)
N2 C22 1.322(12)
N2 C18 1.388(12)
N3 C25 1.346(11)
N3 C23 1.352(12)
N4 C25 1.355(10)
N4 C24 1.398(11)
N4 H4A 0.8600
N5 C26 1.364(12)
N5 C27 1.385(11)
N6 C26 1.329(11)
N6 C28 1.386(12)
N7 C33 1.331(11)
N7 C29 1.348(13)
N8 C38 1.349(13)
N8 C34 1.374(12)
C1 C2 1.410(14)
C1 C6 1.420(14)
C2 C3 1.368(17)
C2 H2A 0.9300
C3 C4 1.338(17)
C4 C5 1.333(15)
C4 H4B 0.9300
C5 C6 1.416(14)
C6 C7 1.445(14)
C7 C8 1.425(14)
C8 C9 1.366(16)
C8 H8B 0.9300
C9 C10 1.342(17)
C9 H9A 0.9300
C10 C11 1.409(14)
C10 H10A 0.9300
C11 H11A 0.9300
C12 C13 1.406(13)
C12 C17 1.414(13)
C13 C14 1.379(13)
C13 H13A 0.9300
C14 C15 1.356(14)
C15 C16 1.374(15)
C15 H15A 0.9300
C16 C17 1.399(14)
C17 C18 1.452(14)
C18 C19 1.383(14)
C19 C20 1.380(15)
C19 H19A 0.9300
C20 C21 1.363(15)
C20 H20A 0.9300
C21 C22 1.365(14)
C21 H21A 0.9300
C22 H22A 0.9300
C23 C24 1.339(13)
C23 H23A 0.9300
C24 H24A 0.9300
C25 C26 1.442(12)
C27 C28 1.388(13)
C27 C35 1.436(13)
C28 C32 1.420(12)
C29 C30 1.388(15)
C29 H29A 0.9300
C30 C31 1.357(13)
C30 H30A 0.9300
C31 C32 1.398(13)
C31 H31A 0.9300
C32 C33 1.427(13)
C33 C34 1.439(13)
C34 C35 1.424(12)
C35 C36 1.393(14)
C36 C37 1.387(14)
C36 H36A 0.9300
C37 C38 1.387(14)
C37 H37A 0.9300
C38 H38A 0.9300
O1W H1WB 0.8500
O1W H1WC 0.8500
